data_4002701
loop_
_publ_author_name
'Song, Yunxia'
'Luo, Min'
'Lin, Chensheng'
'Ye, Ning'

_publ_section_title
;
 Structural Modulation of Nitrate Group with Cations to Affect SHG
 Responses in RE(OH)2NO3 (RE = La, Y, and Gd): New Polar Materials with
 Large NLO Effect after Adjusting pH Values of Reaction Systems
;
_journal_name_full 'Chemistry of Materials'
_journal_paper_doi 10.1021/acs.chemmater.6b05119
_journal_year 2017
_chemical_formula_sum 'H2 La N O5'
_chemical_formula_weight 234.94
_chemical_name_systematic
; 
 ? 
;
_space_group_IT_number 4
_symmetry_cell_setting monoclinic
_symmetry_space_group_name_Hall 'P 2yb'
_symmetry_space_group_name_H-M 'P 1 21 1'
_atom_sites_solution_hydrogens geom
_atom_sites_solution_primary direct
_atom_sites_solution_secondary difmap
_audit_creation_method SHELXL-97
_cell_angle_alpha 90.00
_cell_angle_beta 99.913(11)
_cell_angle_gamma 90.00
_cell_formula_units_Z 2
_cell_length_a 6.495(4)
_cell_length_b 3.967(2)
_cell_length_c 7.784(5)
_cell_measurement_reflns_used 606
_cell_measurement_temperature 296(2)
_cell_measurement_theta_max 27.5050
_cell_measurement_theta_min 2.6563
_cell_volume 197.6(2)
_computing_cell_refinement 'CrystalClear (Rigaku Inc., 2008)'
_computing_data_collection 'CrystalClear (Rigaku Inc., 2008)'
_computing_data_reduction 'CrystalClear (Rigaku Inc., 2008)'
_computing_molecular_graphics 'SHELXL-97 (Sheldrick, 1997)'
_computing_publication_material 'SHELXL-97 (Sheldrick, 1997)'
_computing_structure_refinement 'SHELXL-97 (Sheldrick, 1997)'
_computing_structure_solution 'SHELXS-97 (Sheldrick, 1990)'
_diffrn_ambient_temperature 296(2)
_diffrn_detector_area_resol_mean 14.6306
_diffrn_measured_fraction_theta_full 0.998
_diffrn_measured_fraction_theta_max 0.998
_diffrn_measurement_device
;
Mercury70 (2x2 bin mode)
;
_diffrn_measurement_method CCD_Profile_fitting
_diffrn_radiation_monochromator graphite
_diffrn_radiation_source 'fine-focus sealed tube'
_diffrn_radiation_type MoK\a
_diffrn_radiation_wavelength 0.71073
_diffrn_reflns_av_R_equivalents 0.0168
_diffrn_reflns_av_sigmaI/netI 0.0268
_diffrn_reflns_limit_h_max 8
_diffrn_reflns_limit_h_min -8
_diffrn_reflns_limit_k_max 4
_diffrn_reflns_limit_k_min -5
_diffrn_reflns_limit_l_max 10
_diffrn_reflns_limit_l_min -10
_diffrn_reflns_number 1538
_diffrn_reflns_theta_full 27.48
_diffrn_reflns_theta_max 27.48
_diffrn_reflns_theta_min 2.66
_exptl_absorpt_coefficient_mu 10.714
_exptl_absorpt_correction_T_max 1.0000
_exptl_absorpt_correction_T_min 0.7660
_exptl_absorpt_correction_type multi-scan
_exptl_crystal_colour White
_exptl_crystal_density_diffrn 3.949
_exptl_crystal_density_method 'not measured'
_exptl_crystal_description Prism
_exptl_crystal_F_000 212
_exptl_crystal_size_max 0.2000
_exptl_crystal_size_mid 0.0500
_exptl_crystal_size_min 0.0500
_refine_diff_density_max 0.504
_refine_diff_density_min -0.613
_refine_diff_density_rms 0.125
_refine_ls_abs_structure_details 'Flack H D (1983), Acta Cryst. A39, 876-881'
_refine_ls_abs_structure_Flack 0.53(5)
_refine_ls_extinction_coef 0.0064(11)
_refine_ls_extinction_expression Fc^*^=kFc[1+0.001xFc^2^\l^3^/sin(2\q)]^-1/4^
_refine_ls_extinction_method SHELXL
_refine_ls_goodness_of_fit_ref 1.069
_refine_ls_hydrogen_treatment mixed
_refine_ls_matrix_type full
_refine_ls_number_parameters 66
_refine_ls_number_reflns 817
_refine_ls_number_restraints 7
_refine_ls_restrained_S_all 1.071
_refine_ls_R_factor_all 0.0148
_refine_ls_R_factor_gt 0.0137
_refine_ls_shift/su_max 0.001
_refine_ls_shift/su_mean 0.000
_refine_ls_structure_factor_coef Fsqd
_refine_ls_weighting_details 'calc w=1/[\s^2^(Fo^2^)+(0.0104P)^2^+0.0000P] where P=(Fo^2^+2Fc^2^)/3'
_refine_ls_weighting_scheme calc
_refine_ls_wR_factor_gt 0.0293
_refine_ls_wR_factor_ref 0.0296
_reflns_number_gt 779
_reflns_number_total 817
_reflns_threshold_expression >2sigma(I)
_cod_data_source_file cm6b05119_si_003.cif
_cod_data_source_block file1
_cod_depositor_comments
;
The following automatic conversions were performed:

'_symmetry_cell_setting' value 'Monoclinic' changed to 'monoclinic'
according to
/usr/data/users/saulius/crontab/automatic-downloads/rss-feeds/ACS/lib/dictionaries/cif_core.dic
dictionary named 'cif_core.dic' version 2.4.2 from 2011-04-26.

'_exptl_absorpt_correction_type' value 'Multi-scan' changed to
'multi-scan' according to
/usr/data/users/saulius/crontab/automatic-downloads/rss-feeds/ACS/lib/dictionaries/cif_core.dic
dictionary named 'cif_core.dic' version 2.4.2 from 2011-04-26.

Automatic conversion script
Id: cif_fix_values 4268 2015-11-12 08:31:59Z antanas 
;
_cod_original_cell_volume 197.57(19)
_cod_original_sg_symbol_H-M P21
_cod_database_code 4002701

loop_
_symmetry_equiv_pos_as_xyz
'x, y, z'
'-x, y+1/2, -z'

loop_
_atom_site_label
_atom_site_type_symbol
_atom_site_fract_x
_atom_site_fract_y
_atom_site_fract_z
_atom_site_U_iso_or_equiv
_atom_site_adp_type
_atom_site_occupancy
_atom_site_symmetry_multiplicity
_atom_site_calc_flag
_atom_site_refinement_flags
La1 La 0.27098(3) 2.0193 0.60025(2) 0.00812(8) Uani 1 1 d .
O1 O 0.1206(3) 2.520(3) 0.4276(3) 0.0099(5) Uani 1 1 d .
O3 O 0.1388(4) 2.521(4) 0.7942(3) 0.0164(5) Uani 1 1 d U
O4 O 0.3399(6) 2.1581(9) 0.9448(5) 0.0231(8) Uani 1 1 d .
O2 O 0.4719(3) 2.024(3) 0.3537(3) 0.0104(5) Uani 1 1 d .
O5 O 0.1945(6) 2.541(4) 1.0776(4) 0.0320(12) Uani 1 1 d .
H2 H 0.3876 2.0229 0.2432 0.038 Uiso 1 1 d R
H1 H 0.1219 2.5231 0.3202 0.038 Uiso 1 1 d R
N1 N 0.2261(6) 2.4111(10) 0.9434(5) 0.0166(10) Uani 1 1 d .

loop_
_atom_site_aniso_label
_atom_site_aniso_U_11
_atom_site_aniso_U_22
_atom_site_aniso_U_33
_atom_site_aniso_U_23
_atom_site_aniso_U_13
_atom_site_aniso_U_12
La1 0.00844(11) 0.00566(11) 0.01068(11) 0.0002(4) 0.00281(7) 0.0000(4)
O1 0.0101(11) 0.0118(12) 0.0075(11) -0.001(7) 0.0007(9) -0.001(6)
O3 0.0182(9) 0.0169(9) 0.0139(9) 0.0003(10) 0.0024(7) -0.0005(10)
O4 0.030(2) 0.0147(18) 0.0223(19) 0.0025(14) -0.0028(16) 0.0031(15)
O2 0.0121(11) 0.0103(12) 0.0080(11) -0.001(6) -0.0004(9) 0.001(6)
O5 0.0479(18) 0.039(3) 0.0127(15) -0.006(4) 0.0144(13) 0.000(5)
N1 0.020(2) 0.015(2) 0.015(2) 0.0018(13) 0.0042(17) -0.0089(15)

loop_
_atom_type_symbol
_atom_type_description
_atom_type_scat_dispersion_real
_atom_type_scat_dispersion_imag
_atom_type_scat_source
N N 0.0061 0.0033 'International Tables Vol C Tables 4.2.6.8 and 6.1.1.4'
H H 0.0000 0.0000 'International Tables Vol C Tables 4.2.6.8 and 6.1.1.4'
O O 0.0106 0.0060 'International Tables Vol C Tables 4.2.6.8 and 6.1.1.4'
La La -0.2871 2.4523 'International Tables Vol C Tables 4.2.6.8 and 6.1.1.4'

loop_
_geom_angle_atom_site_label_1
_geom_angle_atom_site_label_2
_geom_angle_atom_site_label_3
_geom_angle
_geom_angle_site_symmetry_1
_geom_angle_site_symmetry_3
O1 La1 O2 77.8(2) . .
O1 La1 O1 105.11(9) . 1_545
O2 La1 O1 78.5(2) . 1_545
O1 La1 O1 69.96(17) . 2_546
O2 La1 O1 125.98(7) . 2_546
O1 La1 O1 70.01(17) 1_545 2_546
O1 La1 O2 150.32(11) . 2_646
O2 La1 O2 72.52(14) . 2_646
O1 La1 O2 69.6(2) 1_545 2_646
O1 La1 O2 129.6(3) 2_546 2_646
O1 La1 O2 69.1(2) . 2_656
O2 La1 O2 72.04(15) . 2_656
O1 La1 O2 150.51(10) 1_545 2_656
O1 La1 O2 129.0(3) 2_546 2_656
O2 La1 O2 100.62(9) 2_646 2_656
O1 La1 O4 110.78(17) . .
O2 La1 O4 137.93(12) . .
O1 La1 O4 132.78(15) 1_545 .
O1 La1 O4 94.47(11) 2_546 .
O2 La1 O4 91.41(10) 2_646 .
O2 La1 O4 73.27(9) 2_656 .
O1 La1 O3 138.20(19) . 1_545
O2 La1 O3 133.6(4) . 1_545
O1 La1 O3 65.78(19) 1_545 1_545
O1 La1 O3 68.7(3) 2_546 1_545
O2 La1 O3 68.0(3) 2_646 1_545
O2 La1 O3 137.99(14) 2_656 1_545
O4 La1 O3 67.0(2) . 1_545
O1 La1 O3 65.57(19) . .
O2 La1 O3 132.5(4) . .
O1 La1 O3 138.3(2) 1_545 .
O1 La1 O3 68.7(3) 2_546 .
O2 La1 O3 137.92(14) 2_646 .
O2 La1 O3 67.4(2) 2_656 .
O4 La1 O3 46.73(17) . .
O3 La1 O3 93.65(8) 1_545 .
O1 La1 La1 37.42(18) . 1_565
O2 La1 La1 89.6(2) . 1_565
O1 La1 La1 142.53(18) 1_545 1_565
O1 La1 La1 90.0(3) 2_546 1_565
O2 La1 La1 140.05(15) 2_646 1_565
O2 La1 La1 39.43(15) 2_656 1_565
O4 La1 La1 78.23(8) . 1_565
O3 La1 La1 136.7(2) 1_545 1_565
O3 La1 La1 43.1(2) . 1_565
O1 La1 La1 142.58(18) . 1_545
O2 La1 La1 90.4(2) . 1_545
O1 La1 La1 37.47(18) 1_545 1_545
O1 La1 La1 90.0(3) 2_546 1_545
O2 La1 La1 39.95(15) 2_646 1_545
O2 La1 La1 140.57(15) 2_656 1_545
O4 La1 La1 101.77(8) . 1_545
O3 La1 La1 43.3(2) 1_545 1_545
O3 La1 La1 136.9(2) . 1_545
La1 La1 La1 180.000(10) 1_565 1_545
O1 La1 La1 69.71(9) . 2_656
O2 La1 La1 36.45(19) . 2_656
O1 La1 La1 114.91(7) 1_545 2_656
O1 La1 La1 139.1(2) 2_546 2_656
O2 La1 La1 85.79(14) 2_646 2_656
O2 La1 La1 35.60(7) 2_656 2_656
O4 La1 La1 105.81(8) . 2_656
O3 La1 La1 152.06(13) 1_545 2_656
O3 La1 La1 100.1(2) . 2_656
La1 La1 La1 61.073(17) 1_565 2_656
La1 La1 La1 118.927(17) 1_545 2_656
La1 O1 La1 105.11(9) . 1_565
La1 O1 La1 110.0(3) . 2_556
La1 O1 La1 110.1(3) 1_565 2_556
N1 O3 La1 128.4(6) . 1_565
N1 O3 La1 96.9(8) . .
La1 O3 La1 93.65(8) 1_565 .
N1 O4 La1 99.1(3) . .
La1 O2 La1 108.2(2) . 2_656
La1 O2 La1 107.3(2) . 2_646
La1 O2 La1 100.62(9) 2_656 2_646
O5 N1 O4 121.5(7) . .
O5 N1 O3 121.5(8) . .
O4 N1 O3 117.0(6) . .

loop_
_geom_bond_atom_site_label_1
_geom_bond_atom_site_label_2
_geom_bond_distance
_geom_bond_site_symmetry_2
La1 O1 2.500(10) .
La1 O2 2.500(2) .
La1 O1 2.497(10) 1_545
La1 O1 2.515(3) 2_546
La1 O2 2.564(8) 2_646
La1 O2 2.592(8) 2_656
La1 O4 2.699(4) .
La1 O3 2.714(13) 1_545
La1 O3 2.726(12) .
La1 La1 3.967(2) 1_565
La1 La1 3.967(2) 1_545
La1 La1 4.1010(15) 2_656
O1 La1 2.497(10) 1_565
O1 La1 2.515(3) 2_556
O3 N1 1.278(7) .
O3 La1 2.714(12) 1_565
O4 N1 1.246(5) .
O2 La1 2.564(8) 2_656
O2 La1 2.592(8) 2_646
O5 N1 1.213(9) .

loop_
_geom_hbond_atom_site_label_D
_geom_hbond_atom_site_label_H
_geom_hbond_atom_site_label_A
_geom_hbond_distance_DH
_geom_hbond_distance_HA
_geom_hbond_distance_DA
_geom_hbond_angle_DHA
_geom_hbond_site_symmetry_A
O2 H2 O4 0.94 2.35 3.195(5) 149.6 1_554
O2 H2 O5 0.94 2.52 3.194(12) 129.4 1_544
O1 H1 O5 0.84 2.03 2.849(4) 167.2 1_554
